data_7021821
loop_
_publ_author_name
'Brill, Marcel'
'K\"uhnel, Erik'
'Scriban, Corina'
'Rominger, Frank'
'Hofmann, Peter'

_publ_section_title
;
 A short and modular synthesis of bulky and electron-rich
 N-phosphinomethyl-functionalised N-heterocyclic carbene complexes.
;
_journal_issue 36
_journal_name_full 'Dalton transactions (Cambridge, England : 2003)'
_journal_page_first 12861
_journal_page_last 12864
_journal_paper_doi 10.1039/c3dt51777b
_journal_volume 42
_journal_year 2013
_chemical_formula_sum 'C24 H38 B F4 N2 P Pd'
_chemical_formula_weight 578.74
_chemical_name_common 'in manuscript Mes-5'
_chemical_name_systematic
; 
 ? 
;
_space_group_IT_number 14
_symmetry_cell_setting monoclinic
_symmetry_space_group_name_Hall '-P 2ybc'
_symmetry_space_group_name_H-M 'P 1 21/c 1'
_atom_sites_solution_hydrogens geom
_atom_sites_solution_primary direct
_atom_sites_solution_secondary difmap
_audit_creation_method SHELXL-97
_cell_angle_alpha 90.00
_cell_angle_beta 103.380(2)
_cell_angle_gamma 90.00
_cell_formula_units_Z 4
_cell_length_a 11.8866(10)
_cell_length_b 12.0415(9)
_cell_length_c 19.0193(16)
_cell_measurement_reflns_used 5270
_cell_measurement_temperature 200(2)
_cell_measurement_theta_max 23.78
_cell_measurement_theta_min 2.20
_cell_volume 2648.4(4)
_computing_cell_refinement 'Bruker SAINT'
_computing_data_collection 'Bruker APEX2'
_computing_data_reduction 'Bruker SAINT'
_computing_molecular_graphics 'Bruker SHELXTL'
_computing_publication_material 'Bruker SHELXTL'
_computing_structure_refinement 'SHELXL-97 (Sheldrick, 2008)'
_computing_structure_solution 'SHELXS-97 (Sheldrick, 2008)'
_diffrn_ambient_temperature 200(2)
_diffrn_measured_fraction_theta_full 0.995
_diffrn_measured_fraction_theta_max 0.995
_diffrn_measurement_device_type 'Bruker APEX-II Quazar'
_diffrn_measurement_method '\f and \w scans'
_diffrn_radiation_monochromator mirror
_diffrn_radiation_source 'ImuS microsource'
_diffrn_radiation_type MoK\a
_diffrn_radiation_wavelength 0.71073
_diffrn_reflns_av_R_equivalents 0.0702
_diffrn_reflns_av_sigmaI/netI 0.0606
_diffrn_reflns_limit_h_max 13
_diffrn_reflns_limit_h_min -14
_diffrn_reflns_limit_k_max 14
_diffrn_reflns_limit_k_min -14
_diffrn_reflns_limit_l_max 22
_diffrn_reflns_limit_l_min -21
_diffrn_reflns_number 27910
_diffrn_reflns_theta_full 25.14
_diffrn_reflns_theta_max 25.14
_diffrn_reflns_theta_min 1.76
_exptl_absorpt_coefficient_mu 0.804
_exptl_absorpt_correction_T_max 0.9763
_exptl_absorpt_correction_T_min 0.9385
_exptl_absorpt_correction_type multi-scan
_exptl_absorpt_process_details
;
Sheldrick, G. M. (2008). <i>SADABS</i>. University of G\"ottingen, Germany.
;
_exptl_crystal_colour colourless
_exptl_crystal_density_diffrn 1.451
_exptl_crystal_density_method 'not measured'
_exptl_crystal_description polyhedron
_exptl_crystal_F_000 1192
_exptl_crystal_size_max 0.08
_exptl_crystal_size_mid 0.07
_exptl_crystal_size_min 0.03
_refine_diff_density_max 0.386
_refine_diff_density_min -0.460
_refine_diff_density_rms 0.089
_refine_ls_extinction_method none
_refine_ls_goodness_of_fit_ref 1.026
_refine_ls_hydrogen_treatment constr
_refine_ls_matrix_type full
_refine_ls_number_parameters 375
_refine_ls_number_reflns 4726
_refine_ls_number_restraints 120
_refine_ls_restrained_S_all 1.049
_refine_ls_R_factor_all 0.0658
_refine_ls_R_factor_gt 0.0411
_refine_ls_shift/su_max 0.001
_refine_ls_shift/su_mean 0.000
_refine_ls_structure_factor_coef Fsqd
_refine_ls_weighting_details 'calc w=1/[\s^2^(Fo^2^)+(0.0261P)^2^+2.9214P] where P=(Fo^2^+2Fc^2^)/3'
_refine_ls_weighting_scheme calc
_refine_ls_wR_factor_gt 0.0754
_refine_ls_wR_factor_ref 0.0837
_reflns_number_gt 3491
_reflns_number_total 4726
_reflns_threshold_expression >2sigma(I)
_cod_data_source_file c3dt51777b.txt
_cod_data_source_block mbi24
_cod_depositor_comments
;
The following automatic conversions were performed:

'_symmetry_cell_setting' value 'Monoclinic' changed to 'monoclinic'
according to /home/saulius/struct/CIF-dictionaries/cif_core.dic
dictionary named 'cif_core.dic' version 2.4.2 from 2011-04-26.

Automatic conversion script
Id: cif_fix_values 1891 2012-01-12 08:04:46Z andrius 
;
_cod_original_sg_symbol_H-M P2(1)/c
_cod_database_code 7021821

loop_
_symmetry_equiv_pos_as_xyz
'x, y, z'
'-x, y+1/2, -z+1/2'
'-x, -y, -z'
'x, -y-1/2, z-1/2'

loop_
_atom_site_label
_atom_site_type_symbol
_atom_site_fract_x
_atom_site_fract_y
_atom_site_fract_z
_atom_site_U_iso_or_equiv
_atom_site_adp_type
_atom_site_occupancy
_atom_site_symmetry_multiplicity
_atom_site_calc_flag
_atom_site_refinement_flags
_atom_site_disorder_assembly
_atom_site_disorder_group
Pd1 Pd 0.12393(3) 0.62174(2) 0.185397(17) 0.02501(11) Uani 1 1 d D . .
C31 C 0.102(2) 0.5438(18) 0.2848(12) 0.045(6) Uani 0.607(19) 1 d PD A 1
H31A H 0.1042 0.4616 0.2862 0.053 Uiso 0.607(19) 1 calc PR A 1
H31B H 0.1435 0.5789 0.3307 0.053 Uiso 0.607(19) 1 calc PR A 1
C32 C -0.0012(9) 0.5928(11) 0.2492(6) 0.046(4) Uani 0.607(19) 1 d PD A 1
H32 H -0.0699 0.5449 0.2294 0.055 Uiso 0.607(19) 1 calc PR A 1
C33 C -0.004(2) 0.703(2) 0.2314(13) 0.048(7) Uani 0.607(19) 1 d PD A 1
H33A H 0.0249 0.7558 0.2714 0.057 Uiso 0.607(19) 1 calc PR A 1
H33B H -0.0749 0.7295 0.1969 0.057 Uiso 0.607(19) 1 calc PR A 1
C31B C 0.086(3) 0.522(2) 0.2726(17) 0.048(11) Uani 0.393(19) 1 d PD A 2
H31C H 0.0234 0.4663 0.2590 0.058 Uiso 0.393(19) 1 calc PR A 2
H31D H 0.1524 0.4969 0.3105 0.058 Uiso 0.393(19) 1 calc PR A 2
C32B C 0.0513(18) 0.6313(16) 0.2768(8) 0.047(6) Uani 0.393(19) 1 d PD A 2
H32B H 0.0935 0.6764 0.3188 0.057 Uiso 0.393(19) 1 calc PR A 2
C33B C -0.021(3) 0.686(3) 0.2218(19) 0.061(13) Uani 0.393(19) 1 d PD A 2
H33C H -0.0253 0.7679 0.2265 0.073 Uiso 0.393(19) 1 calc PR A 2
H33D H -0.0971 0.6510 0.2016 0.073 Uiso 0.393(19) 1 calc PR A 2
P1 P 0.13542(9) 0.72650(8) 0.08662(6) 0.0247(3) Uani 1 1 d . A .
C1 C 0.2577(3) 0.5393(3) 0.1602(2) 0.0252(9) Uani 1 1 d . A .
N2 N 0.2862(3) 0.5580(3) 0.09615(18) 0.0297(8) Uani 1 1 d . . .
C3 C 0.3871(4) 0.5034(4) 0.0923(3) 0.0432(12) Uani 1 1 d . A .
H3 H 0.4242 0.5043 0.0531 0.052 Uiso 1 1 calc R . .
C4 C 0.4217(4) 0.4496(4) 0.1547(2) 0.0423(12) Uani 1 1 d . . .
H4 H 0.4888 0.4044 0.1684 0.051 Uiso 1 1 calc R A .
N5 N 0.3428(3) 0.4711(3) 0.19595(18) 0.0294(8) Uani 1 1 d . A .
C10 C 0.2186(4) 0.6317(3) 0.0417(2) 0.0331(10) Uani 1 1 d . A .
H10A H 0.1654 0.5878 0.0042 0.040 Uiso 1 1 calc R . .
H10B H 0.2706 0.6749 0.0182 0.040 Uiso 1 1 calc R . .
C11 C 0.0005(4) 0.7528(3) 0.0157(2) 0.0315(10) Uani 1 1 d . . .
C12 C -0.0726(4) 0.8406(4) 0.0415(3) 0.0572(15) Uani 1 1 d . A .
H12A H -0.0345 0.9130 0.0431 0.086 Uiso 1 1 calc R . .
H12B H -0.0816 0.8212 0.0900 0.086 Uiso 1 1 calc R . .
H12C H -0.1489 0.8441 0.0082 0.086 Uiso 1 1 calc R . .
C13 C -0.0673(4) 0.6436(4) 0.0049(3) 0.0584(15) Uani 1 1 d . A .
H13A H -0.0242 0.5879 -0.0158 0.088 Uiso 1 1 calc R . .
H13B H -0.1429 0.6558 -0.0281 0.088 Uiso 1 1 calc R . .
H13C H -0.0783 0.6172 0.0516 0.088 Uiso 1 1 calc R . .
C14 C 0.0232(4) 0.7891(4) -0.0569(3) 0.0593(15) Uani 1 1 d . A .
H14A H 0.0694 0.7323 -0.0741 0.089 Uiso 1 1 calc R . .
H14B H 0.0653 0.8597 -0.0508 0.089 Uiso 1 1 calc R . .
H14C H -0.0507 0.7983 -0.0921 0.089 Uiso 1 1 calc R . .
C15 C 0.2299(4) 0.8517(3) 0.1088(2) 0.0343(11) Uani 1 1 d . . .
C16 C 0.2625(5) 0.9068(4) 0.0434(3) 0.0631(16) Uani 1 1 d . A .
H16A H 0.2989 0.8518 0.0178 0.095 Uiso 1 1 calc R . .
H16B H 0.3168 0.9678 0.0601 0.095 Uiso 1 1 calc R . .
H16C H 0.1927 0.9361 0.0108 0.095 Uiso 1 1 calc R . .
C17 C 0.1722(5) 0.9364(4) 0.1488(3) 0.0580(15) Uani 1 1 d . A .
H17A H 0.1044 0.9680 0.1154 0.087 Uiso 1 1 calc R . .
H17B H 0.2272 0.9959 0.1678 0.087 Uiso 1 1 calc R . .
H17C H 0.1480 0.8998 0.1889 0.087 Uiso 1 1 calc R . .
C18 C 0.3407(4) 0.8123(4) 0.1605(3) 0.0518(14) Uani 1 1 d . A .
H18A H 0.3799 0.7583 0.1359 0.078 Uiso 1 1 calc R . .
H18B H 0.3216 0.7774 0.2028 0.078 Uiso 1 1 calc R . .
H18C H 0.3917 0.8760 0.1761 0.078 Uiso 1 1 calc R . .
C21 C 0.3525(3) 0.4248(3) 0.2674(2) 0.0276(10) Uani 1 1 d . . .
C22 C 0.3234(3) 0.3138(3) 0.2722(2) 0.0303(10) Uani 1 1 d . A .
C23 C 0.3381(4) 0.2688(4) 0.3416(2) 0.0382(11) Uani 1 1 d . . .
H23 H 0.3198 0.1928 0.3466 0.046 Uiso 1 1 calc R A .
C24 C 0.3784(4) 0.3313(4) 0.4029(2) 0.0371(11) Uani 1 1 d . A .
C25 C 0.4039(4) 0.4424(4) 0.3948(2) 0.0380(11) Uani 1 1 d . . .
H25 H 0.4295 0.4868 0.4367 0.046 Uiso 1 1 calc R A .
C26 C 0.3931(3) 0.4907(3) 0.3275(2) 0.0329(11) Uani 1 1 d . A .
C27 C 0.2762(4) 0.2447(4) 0.2067(3) 0.0490(13) Uani 1 1 d . . .
H27A H 0.2048 0.2783 0.1787 0.074 Uiso 1 1 calc R A .
H27B H 0.2598 0.1697 0.2217 0.074 Uiso 1 1 calc R . .
H27C H 0.3332 0.2406 0.1769 0.074 Uiso 1 1 calc R . .
C28 C 0.3974(4) 0.2791(4) 0.4772(2) 0.0524(14) Uani 1 1 d . . .
H28A H 0.3566 0.2079 0.4736 0.079 Uiso 1 1 calc R A .
H28B H 0.3675 0.3288 0.5095 0.079 Uiso 1 1 calc R . .
H28C H 0.4802 0.2669 0.4967 0.079 Uiso 1 1 calc R . .
C29 C 0.4257(5) 0.6105(4) 0.3211(3) 0.0534(14) Uani 1 1 d . . .
H29A H 0.3556 0.6561 0.3096 0.080 Uiso 1 1 calc R A .
H29B H 0.4676 0.6180 0.2826 0.080 Uiso 1 1 calc R . .
H29C H 0.4753 0.6353 0.3670 0.080 Uiso 1 1 calc R . .
B1 B 0.7202(10) 0.4306(10) 0.1280(7) 0.0514(16) Uani 0.524(17) 1 d PDU B 1
F1 F 0.8055(11) 0.3551(10) 0.1474(5) 0.128(7) Uani 0.524(17) 1 d PDU B 1
F2 F 0.7588(11) 0.5141(6) 0.0932(5) 0.090(5) Uani 0.524(17) 1 d PDU B 1
F3 F 0.6311(7) 0.3827(9) 0.0806(5) 0.074(4) Uani 0.524(17) 1 d PDU B 1
F4 F 0.6911(13) 0.4803(7) 0.1853(6) 0.064(3) Uani 0.524(17) 1 d PDU B 1
B1B B 0.7265(11) 0.4184(12) 0.1281(7) 0.0514(16) Uani 0.476(17) 1 d PDU B 2
F1B F 0.6548(12) 0.4702(15) 0.0737(5) 0.136(10) Uani 0.476(17) 1 d PDU B 2
F2B F 0.7107(16) 0.3102(9) 0.1135(8) 0.160(7) Uani 0.476(17) 1 d PDU B 2
F3B F 0.8365(7) 0.4381(11) 0.1290(6) 0.094(6) Uani 0.476(17) 1 d PDU B 2
F4B F 0.6932(14) 0.431(2) 0.1902(7) 0.160(8) Uani 0.476(17) 1 d PDU B 2

loop_
_atom_site_aniso_label
_atom_site_aniso_U_11
_atom_site_aniso_U_22
_atom_site_aniso_U_33
_atom_site_aniso_U_23
_atom_site_aniso_U_13
_atom_site_aniso_U_12
Pd1 0.02395(18) 0.02566(17) 0.02686(19) 0.00179(15) 0.00884(14) 0.00183(15)
C31 0.058(11) 0.042(10) 0.040(7) 0.017(8) 0.024(7) 0.017(10)
C32 0.035(7) 0.073(9) 0.035(7) 0.007(6) 0.020(5) -0.002(5)
C33 0.056(12) 0.050(9) 0.051(10) 0.003(8) 0.042(9) 0.022(9)
C31B 0.045(16) 0.050(15) 0.06(2) 0.013(11) 0.039(16) -0.010(10)
C32B 0.057(13) 0.071(14) 0.023(9) -0.006(9) 0.027(9) -0.006(10)
C33B 0.049(15) 0.06(2) 0.08(2) 0.03(2) 0.041(14) 0.011(14)
P1 0.0256(6) 0.0238(5) 0.0246(6) 0.0011(5) 0.0053(5) 0.0017(5)
C1 0.025(2) 0.025(2) 0.025(2) -0.0002(18) 0.0032(19) 0.0004(18)
N2 0.032(2) 0.0328(19) 0.026(2) 0.0051(16) 0.0108(17) 0.0111(16)
C3 0.042(3) 0.054(3) 0.042(3) 0.006(2) 0.025(2) 0.023(2)
C4 0.033(3) 0.052(3) 0.043(3) 0.013(2) 0.013(2) 0.023(2)
N5 0.024(2) 0.037(2) 0.028(2) 0.0053(17) 0.0069(16) 0.0074(16)
C10 0.034(3) 0.035(2) 0.030(3) 0.005(2) 0.008(2) 0.009(2)
C11 0.029(3) 0.025(2) 0.036(3) 0.0020(19) 0.000(2) 0.0018(19)
C12 0.040(3) 0.052(3) 0.070(4) -0.003(3) -0.006(3) 0.020(2)
C13 0.044(3) 0.039(3) 0.077(4) 0.005(3) -0.018(3) -0.004(2)
C14 0.054(4) 0.074(4) 0.041(3) 0.015(3) -0.008(3) 0.000(3)
C15 0.035(3) 0.030(2) 0.034(3) 0.006(2) 0.001(2) -0.007(2)
C16 0.066(4) 0.059(3) 0.058(4) 0.025(3) 0.001(3) -0.026(3)
C17 0.065(4) 0.032(3) 0.069(4) -0.017(3) 0.000(3) -0.007(3)
C18 0.036(3) 0.047(3) 0.061(4) 0.010(3) -0.012(3) -0.016(2)
C21 0.020(2) 0.034(2) 0.029(3) 0.002(2) 0.005(2) 0.0053(18)
C22 0.020(2) 0.037(3) 0.031(3) 0.001(2) -0.001(2) 0.0029(19)
C23 0.027(3) 0.039(3) 0.047(3) 0.009(2) 0.004(2) 0.002(2)
C24 0.029(3) 0.049(3) 0.032(3) 0.012(2) 0.005(2) 0.004(2)
C25 0.036(3) 0.046(3) 0.027(3) -0.003(2) -0.003(2) 0.004(2)
C26 0.027(3) 0.038(2) 0.032(3) 0.005(2) 0.002(2) 0.005(2)
C27 0.049(3) 0.044(3) 0.049(3) -0.008(2) 0.002(3) -0.002(2)
C28 0.049(3) 0.072(3) 0.033(3) 0.018(3) 0.003(3) 0.007(3)
C29 0.065(4) 0.046(3) 0.042(3) 0.000(3) -0.002(3) -0.011(3)
B1 0.042(4) 0.084(5) 0.031(3) 0.005(3) 0.013(3) 0.010(3)
F1 0.125(12) 0.127(11) 0.114(8) -0.004(7) -0.011(7) 0.092(10)
F2 0.134(12) 0.062(5) 0.099(7) -0.021(4) 0.077(8) -0.028(6)
F3 0.051(5) 0.109(8) 0.067(6) -0.040(6) 0.025(4) -0.032(5)
F4 0.094(7) 0.068(5) 0.033(5) -0.014(3) 0.020(5) 0.009(4)
B1B 0.042(4) 0.084(5) 0.031(3) 0.005(3) 0.013(3) 0.010(3)
F1B 0.134(14) 0.233(19) 0.041(5) 0.033(10) 0.022(7) 0.126(16)
F2B 0.202(18) 0.103(7) 0.178(14) 0.045(7) 0.053(13) -0.072(9)
F3B 0.057(5) 0.136(13) 0.098(9) -0.060(9) 0.035(5) -0.026(7)
F4B 0.067(8) 0.39(2) 0.032(5) 0.034(10) 0.022(5) 0.067(14)

loop_
_atom_type_symbol
_atom_type_description
_atom_type_scat_dispersion_real
_atom_type_scat_dispersion_imag
_atom_type_scat_source
C C 0.0033 0.0016 'International Tables Vol C Tables 4.2.6.8 and 6.1.1.4'
H H 0.0000 0.0000 'International Tables Vol C Tables 4.2.6.8 and 6.1.1.4'
B B 0.0013 0.0007 'International Tables Vol C Tables 4.2.6.8 and 6.1.1.4'
N N 0.0061 0.0033 'International Tables Vol C Tables 4.2.6.8 and 6.1.1.4'
F F 0.0171 0.0103 'International Tables Vol C Tables 4.2.6.8 and 6.1.1.4'
P P 0.1023 0.0942 'International Tables Vol C Tables 4.2.6.8 and 6.1.1.4'
Pd Pd -0.9988 1.0072 'International Tables Vol C Tables 4.2.6.8 and 6.1.1.4'

loop_
_geom_angle_atom_site_label_1
_geom_angle_atom_site_label_2
_geom_angle_atom_site_label_3
_geom_angle
C1 Pd1 C32B 135.5(5)
C1 Pd1 C33B 170.9(8)
C32B Pd1 C33B 37.3(6)
C1 Pd1 C32 137.4(3)
C32B Pd1 C32 23.0(4)
C33B Pd1 C32 33.5(10)
C1 Pd1 C33 170.1(6)
C32B Pd1 C33 35.1(9)
C33B Pd1 C33 8(2)
C32 Pd1 C33 37.0(5)
C1 Pd1 C31B 103.0(6)
C32B Pd1 C31B 37.5(6)
C33B Pd1 C31B 68.1(8)
C32 Pd1 C31B 35.7(9)
C33 Pd1 C31B 69.4(9)
C1 Pd1 C31 104.5(4)
C32B Pd1 C31 32.6(8)
C33B Pd1 C31 67.1(8)
C32 Pd1 C31 37.5(5)
C33 Pd1 C31 67.0(5)
C31B Pd1 C31 10(2)
C1 Pd1 P1 82.94(11)
C32B Pd1 P1 139.1(5)
C33B Pd1 P1 105.7(6)
C32 Pd1 P1 136.9(3)
C33 Pd1 P1 105.3(4)
C31B Pd1 P1 171.5(11)
C31 Pd1 P1 171.6(5)
C32 C31 Pd1 70.3(6)
C32 C31 H31A 116.6
Pd1 C31 H31A 116.6
C32 C31 H31B 116.6
Pd1 C31 H31B 116.6
H31A C31 H31B 113.6
C33 C32 C31 120(2)
C33 C32 Pd1 71.8(5)
C31 C32 Pd1 72.2(5)
C33 C32 H32 119.5
C31 C32 H32 119.5
Pd1 C32 H32 119.5
C32 C33 Pd1 71.2(6)
C32 C33 H33A 116.5
Pd1 C33 H33A 116.5
C32 C33 H33B 116.5
Pd1 C33 H33B 116.5
H33A C33 H33B 113.5
C32B C31B Pd1 68.8(7)
C32B C31B H31C 116.8
Pd1 C31B H31C 116.8
C32B C31B H31D 116.8
Pd1 C31B H31D 116.8
H31C C31B H31D 113.8
C33B C32B C31B 124(3)
C33B C32B Pd1 72.6(8)
C31B C32B Pd1 73.7(8)
C33B C32B H32B 117.5
C31B C32B H32B 117.5
Pd1 C32B H32B 117.5
C32B C33B Pd1 70.1(8)
C32B C33B H33C 116.6
Pd1 C33B H33C 116.6
C32B C33B H33D 116.6
Pd1 C33B H33D 116.6
H33C C33B H33D 113.6
C10 P1 C11 103.49(19)
C10 P1 C15 104.2(2)
C11 P1 C15 113.38(18)
C10 P1 Pd1 100.31(13)
C11 P1 Pd1 118.76(14)
C15 P1 Pd1 113.89(14)
N2 C1 N5 103.8(3)
N2 C1 Pd1 120.3(3)
N5 C1 Pd1 135.6(3)
C1 N2 C3 111.6(3)
C1 N2 C10 121.9(3)
C3 N2 C10 126.4(3)
C4 C3 N2 106.1(4)
C4 C3 H3 127.0
N2 C3 H3 127.0
C3 C4 N5 107.8(4)
C3 C4 H4 126.1
N5 C4 H4 126.1
C1 N5 C4 110.8(3)
C1 N5 C21 126.2(3)
C4 N5 C21 123.0(3)
N2 C10 P1 108.3(3)
N2 C10 H10A 110.0
P1 C10 H10A 110.0
N2 C10 H10B 110.0
P1 C10 H10B 110.0
H10A C10 H10B 108.4
C12 C11 C14 109.1(4)
C12 C11 C13 108.5(4)
C14 C11 C13 108.7(4)
C12 C11 P1 110.1(3)
C14 C11 P1 113.5(3)
C13 C11 P1 106.8(3)
C11 C12 H12A 109.5
C11 C12 H12B 109.5
H12A C12 H12B 109.5
C11 C12 H12C 109.5
H12A C12 H12C 109.5
H12B C12 H12C 109.5
C11 C13 H13A 109.5
C11 C13 H13B 109.5
H13A C13 H13B 109.5
C11 C13 H13C 109.5
H13A C13 H13C 109.5
H13B C13 H13C 109.5
C11 C14 H14A 109.5
C11 C14 H14B 109.5
H14A C14 H14B 109.5
C11 C14 H14C 109.5
H14A C14 H14C 109.5
H14B C14 H14C 109.5
C18 C15 C17 107.9(4)
C18 C15 C16 108.3(4)
C17 C15 C16 109.9(4)
C18 C15 P1 106.2(3)
C17 C15 P1 109.6(3)
C16 C15 P1 114.6(3)
C15 C16 H16A 109.5
C15 C16 H16B 109.5
H16A C16 H16B 109.5
C15 C16 H16C 109.5
H16A C16 H16C 109.5
H16B C16 H16C 109.5
C15 C17 H17A 109.5
C15 C17 H17B 109.5
H17A C17 H17B 109.5
C15 C17 H17C 109.5
H17A C17 H17C 109.5
H17B C17 H17C 109.5
C15 C18 H18A 109.5
C15 C18 H18B 109.5
H18A C18 H18B 109.5
C15 C18 H18C 109.5
H18A C18 H18C 109.5
H18B C18 H18C 109.5
C26 C21 C22 122.8(4)
C26 C21 N5 119.4(4)
C22 C21 N5 117.7(4)
C21 C22 C23 117.1(4)
C21 C22 C27 122.2(4)
C23 C22 C27 120.7(4)
C24 C23 C22 122.0(4)
C24 C23 H23 119.0
C22 C23 H23 119.0
C23 C24 C25 118.3(4)
C23 C24 C28 120.7(4)
C25 C24 C28 121.0(4)
C26 C25 C24 122.1(4)
C26 C25 H25 118.9
C24 C25 H25 118.9
C21 C26 C25 117.6(4)
C21 C26 C29 122.0(4)
C25 C26 C29 120.4(4)
C22 C27 H27A 109.5
C22 C27 H27B 109.5
H27A C27 H27B 109.5
C22 C27 H27C 109.5
H27A C27 H27C 109.5
H27B C27 H27C 109.5
C24 C28 H28A 109.5
C24 C28 H28B 109.5
H28A C28 H28B 109.5
C24 C28 H28C 109.5
H28A C28 H28C 109.5
H28B C28 H28C 109.5
C26 C29 H29A 109.5
C26 C29 H29B 109.5
H29A C29 H29B 109.5
C26 C29 H29C 109.5
H29A C29 H29C 109.5
H29B C29 H29C 109.5
F2 B1 F1 108.6(11)
F2 B1 F3 107.2(10)
F1 B1 F3 108.6(10)
F2 B1 F4 104.3(10)
F1 B1 F4 113.0(10)
F3 B1 F4 114.7(10)
F3B B1B F1B 112.2(12)
F3B B1B F2B 105.6(11)
F1B B1B F2B 105.1(12)
F3B B1B F4B 117.4(13)
F1B B1B F4B 111.3(12)
F2B B1B F4B 104.0(13)

loop_
_geom_bond_atom_site_label_1
_geom_bond_atom_site_label_2
_geom_bond_distance
Pd1 C1 2.024(4)
Pd1 C32B 2.115(11)
Pd1 C33B 2.147(15)
Pd1 C32 2.154(8)
Pd1 C33 2.161(10)
Pd1 C31B 2.177(14)
Pd1 C31 2.178(10)
Pd1 P1 2.2932(11)
C31 C32 1.392(19)
C31 H31A 0.9900
C31 H31B 0.9900
C32 C33 1.37(2)
C32 H32 1.0000
C33 H33A 0.9900
C33 H33B 0.9900
C31B C32B 1.38(2)
C31B H31C 0.9900
C31B H31D 0.9900
C32B C33B 1.36(2)
C32B H32B 1.0000
C33B H33C 0.9900
C33B H33D 0.9900
P1 C10 1.844(4)
P1 C11 1.868(4)
P1 C15 1.869(4)
C1 N2 1.357(5)
C1 N5 1.357(5)
N2 C3 1.385(5)
N2 C10 1.456(5)
C3 C4 1.331(6)
C3 H3 0.9500
C4 N5 1.379(5)
C4 H4 0.9500
N5 C21 1.448(5)
C10 H10A 0.9900
C10 H10B 0.9900
C11 C12 1.520(6)
C11 C14 1.529(6)
C11 C13 1.532(6)
C12 H12A 0.9800
C12 H12B 0.9800
C12 H12C 0.9800
C13 H13A 0.9800
C13 H13B 0.9800
C13 H13C 0.9800
C14 H14A 0.9800
C14 H14B 0.9800
C14 H14C 0.9800
C15 C18 1.525(6)
C15 C17 1.527(6)
C15 C16 1.537(6)
C16 H16A 0.9800
C16 H16B 0.9800
C16 H16C 0.9800
C17 H17A 0.9800
C17 H17B 0.9800
C17 H17C 0.9800
C18 H18A 0.9800
C18 H18B 0.9800
C18 H18C 0.9800
C21 C26 1.383(6)
C21 C22 1.389(6)
C22 C23 1.401(6)
C22 C27 1.494(6)
C23 C24 1.377(6)
C23 H23 0.9500
C24 C25 1.389(6)
C24 C28 1.515(6)
C25 C26 1.384(6)
C25 H25 0.9500
C26 C29 1.506(6)
C27 H27A 0.9800
C27 H27B 0.9800
C27 H27C 0.9800
C28 H28A 0.9800
C28 H28B 0.9800
C28 H28C 0.9800
C29 H29A 0.9800
C29 H29B 0.9800
C29 H29C 0.9800
B1 F2 1.342(11)
B1 F1 1.348(11)
B1 F3 1.351(11)
B1 F4 1.357(11)
B1B F3B 1.324(12)
B1B F1B 1.334(12)
B1B F2B 1.336(12)
B1B F4B 1.340(11)

loop_
_geom_torsion_atom_site_label_1
_geom_torsion_atom_site_label_2
_geom_torsion_atom_site_label_3
_geom_torsion_atom_site_label_4
_geom_torsion
C1 Pd1 C31 C32 -155.9(12)
C32B Pd1 C31 C32 39.8(9)
C33B Pd1 C31 C32 20(2)
C33 Pd1 C31 C32 29.4(16)
C31B Pd1 C31 C32 -73(7)
P1 Pd1 C31 C32 52(7)
Pd1 C31 C32 C33 -55.5(16)
C1 Pd1 C32 C33 167.2(14)
C32B Pd1 C32 C33 69(2)
C33B Pd1 C32 C33 -13(4)
C31B Pd1 C32 C33 148(3)
C31 Pd1 C32 C33 131(3)
P1 Pd1 C32 C33 -39.0(18)
C1 Pd1 C32 C31 35.8(18)
C32B Pd1 C32 C31 -62(2)
C33B Pd1 C32 C31 -145(3)
C33 Pd1 C32 C31 -131(3)
C31B Pd1 C32 C31 16(3)
P1 Pd1 C32 C31 -170.4(14)
C31 C32 C33 Pd1 55.7(16)
C1 Pd1 C33 C32 -61(6)
C32B Pd1 C33 C32 -39.5(8)
C33B Pd1 C33 C32 60(7)
C31B Pd1 C33 C32 -19.5(18)
C31 Pd1 C33 C32 -29.7(16)
P1 Pd1 C33 C32 153.5(12)
C1 Pd1 C31B C32B 154.4(17)
C33B Pd1 C31B C32B -28(2)
C32 Pd1 C31B C32B -39.0(9)
C33 Pd1 C31B C32B -18.9(19)
C31 Pd1 C31B C32B 55(5)
P1 Pd1 C31B C32B -71(8)
Pd1 C31B C32B C33B 55(3)
C1 Pd1 C32B C33B -171(2)
C32 Pd1 C32B C33B -65(3)
C33 Pd1 C32B C33B 14(4)
C31B Pd1 C32B C33B -135(4)
C31 Pd1 C32B C33B -149(4)
P1 Pd1 C32B C33B 33(3)
C1 Pd1 C32B C31B -37(3)
C33B Pd1 C32B C31B 135(4)
C32 Pd1 C32B C31B 70(3)
C33 Pd1 C32B C31B 148(3)
C31 Pd1 C32B C31B -15(4)
P1 Pd1 C32B C31B 168(2)
C31B C32B C33B Pd1 -56(3)
C1 Pd1 C33B C32B 41(11)
C32 Pd1 C33B C32B 39.8(9)
C33 Pd1 C33B C32B -70(7)
C31B Pd1 C33B C32B 28(2)
C31 Pd1 C33B C32B 17(2)
P1 Pd1 C33B C32B -158.2(18)
C1 Pd1 P1 C10 18.45(18)
C32B Pd1 P1 C10 -178.6(9)
C33B Pd1 P1 C10 -158.5(16)
C32 Pd1 P1 C10 -144.1(6)
C33 Pd1 P1 C10 -167.2(10)
C31B Pd1 P1 C10 -117(6)
C31 Pd1 P1 C10 172(6)
C1 Pd1 P1 C11 130.19(18)
C32B Pd1 P1 C11 -66.9(10)
C33B Pd1 P1 C11 -46.8(16)
C32 Pd1 P1 C11 -32.3(6)
C33 Pd1 P1 C11 -55.4(10)
C31B Pd1 P1 C11 -5(6)
C31 Pd1 P1 C11 -77(6)
C1 Pd1 P1 C15 -92.24(19)
C32B Pd1 P1 C15 70.7(10)
C33B Pd1 P1 C15 90.8(16)
C32 Pd1 P1 C15 105.3(6)
C33 Pd1 P1 C15 82.1(10)
C31B Pd1 P1 C15 133(6)
C31 Pd1 P1 C15 61(6)
C32B Pd1 C1 N2 -175.6(9)
C33B Pd1 C1 N2 150(9)
C32 Pd1 C1 N2 150.8(6)
C33 Pd1 C1 N2 -158(5)
C31B Pd1 C1 N2 162.3(14)
C31 Pd1 C1 N2 172.3(10)
P1 Pd1 C1 N2 -11.6(3)
C32B Pd1 C1 N5 -4.3(10)
C33B Pd1 C1 N5 -39(9)
C32 Pd1 C1 N5 -37.9(7)
C33 Pd1 C1 N5 13(5)
C31B Pd1 C1 N5 -26.4(14)
C31 Pd1 C1 N5 -16.4(10)
P1 Pd1 C1 N5 159.7(4)
N5 C1 N2 C3 -0.4(4)
Pd1 C1 N2 C3 173.3(3)
N5 C1 N2 C10 -177.6(3)
Pd1 C1 N2 C10 -3.9(5)
C1 N2 C3 C4 0.3(5)
C10 N2 C3 C4 177.3(4)
N2 C3 C4 N5 0.0(5)
N2 C1 N5 C4 0.4(4)
Pd1 C1 N5 C4 -171.8(3)
N2 C1 N5 C21 -179.2(4)
Pd1 C1 N5 C21 8.5(6)
C3 C4 N5 C1 -0.3(5)
C3 C4 N5 C21 179.4(4)
C1 N2 C10 P1 21.2(5)
C3 N2 C10 P1 -155.6(4)
C11 P1 C10 N2 -148.1(3)
C15 P1 C10 N2 93.1(3)
Pd1 P1 C10 N2 -24.9(3)
C10 P1 C11 C12 -173.7(3)
C15 P1 C11 C12 -61.5(4)
Pd1 P1 C11 C12 76.3(3)
C10 P1 C11 C14 -51.1(4)
C15 P1 C11 C14 61.1(4)
Pd1 P1 C11 C14 -161.1(3)
C10 P1 C11 C13 68.7(4)
C15 P1 C11 C13 -179.1(3)
Pd1 P1 C11 C13 -41.3(4)
C10 P1 C15 C18 -61.9(3)
C11 P1 C15 C18 -173.8(3)
Pd1 P1 C15 C18 46.4(3)
C10 P1 C15 C17 -178.3(3)
C11 P1 C15 C17 69.9(4)
Pd1 P1 C15 C17 -70.0(3)
C10 P1 C15 C16 57.6(4)
C11 P1 C15 C16 -54.2(4)
Pd1 P1 C15 C16 165.9(3)
C1 N5 C21 C26 -78.0(5)
C4 N5 C21 C26 102.4(5)
C1 N5 C21 C22 103.9(5)
C4 N5 C21 C22 -75.7(5)
C26 C21 C22 C23 -0.8(6)
N5 C21 C22 C23 177.2(3)
C26 C21 C22 C27 178.1(4)
N5 C21 C22 C27 -3.9(6)
C21 C22 C23 C24 0.7(6)
C27 C22 C23 C24 -178.2(4)
C22 C23 C24 C25 0.6(7)
C22 C23 C24 C28 -177.9(4)
C23 C24 C25 C26 -1.9(7)
C28 C24 C25 C26 176.5(4)
C22 C21 C26 C25 -0.4(6)
N5 C21 C26 C25 -178.4(4)
C22 C21 C26 C29 179.2(4)
N5 C21 C26 C29 1.2(6)
C24 C25 C26 C21 1.8(6)
C24 C25 C26 C29 -177.8(4)
